data_4348379
loop_
_publ_author_name
'Ambrosi, Gianluca'
'Formica, Mauro'
'Fusi, Vieri'
'Giorgi, Luca'
'Macedi, Eleonora'
'Micheloni, Mauro'
'Paoli, Paola'
'Rossi, Patrizia'

_publ_section_title
;
 A Biphenol-Based Chemosensor for Zn(II) and Cd(II) Metal Ions: Synthesis,
 Potentiometric Studies, and Crystal Structures.
;
_journal_issue 15
_journal_name_full 'Inorganic chemistry'
_journal_page_first 7676
_journal_page_last 7687
_journal_paper_doi 10.1021/acs.inorgchem.6b01145
_journal_volume 55
_journal_year 2016
_chemical_formula_sum 'C33 H37 N3 O5 Pd'
_chemical_formula_weight 662.05
_space_group_crystal_system monoclinic
_space_group_IT_number 14
_space_group_name_Hall '-P 2ybc'
_space_group_name_H-M_alt 'P 1 21/c 1'
_atom_sites_solution_hydrogens difmap
_audit_creation_method SHELXL-2014
_cell_angle_alpha 90
_cell_angle_beta 102.803(5)
_cell_angle_gamma 90
_cell_formula_units_Z 4
_cell_length_a 10.7317(6)
_cell_length_b 11.6234(5)
_cell_length_c 24.0265(13)
_cell_measurement_reflns_used 4124
_cell_measurement_temperature 150
_cell_measurement_theta_max 28.7830
_cell_measurement_theta_min 4.1661
_cell_volume 2922.5(3)
_computing_cell_refinement
;
CrysAlisPro, Agilent Technologies,
Version 1.171.35.19 (release 27-10-2011 CrysAlis171 .NET)
(compiled Oct 27 2011,15:02:11)
;
_computing_data_collection
;
CrysAlisPro, Agilent Technologies,
Version 1.171.35.19 (release 27-10-2011 CrysAlis171 .NET)
(compiled Oct 27 2011,15:02:11)
;
_computing_data_reduction
;
CrysAlisPro, Agilent Technologies,
Version 1.171.35.19 (release 27-10-2011 CrysAlis171 .NET)
(compiled Oct 27 2011,15:02:11)
;
_computing_molecular_graphics 'ORTEP-3 (Farruggia, 1997)'
_computing_publication_material 'PARST97 (Nardelli, 1995)'
_computing_structure_refinement 'SHELXL-2014 (Sheldrick, 2014)'
_computing_structure_solution 'SIR-97 (altomare, 1999)'
_diffrn_ambient_temperature 150
_diffrn_detector_area_resol_mean 16.4547
_diffrn_measured_fraction_theta_full 0.957
_diffrn_measured_fraction_theta_max 0.832
_diffrn_measurement_device_type 'Xcalibur, Sapphire3'
_diffrn_radiation_source 'Enhance (Mo) X-ray Source'
_diffrn_radiation_type MoK\a
_diffrn_radiation_wavelength 0.71073
_diffrn_reflns_av_R_equivalents 0.0400
_diffrn_reflns_av_unetI/netI 0.0668
_diffrn_reflns_Laue_measured_fraction_full 0.957
_diffrn_reflns_Laue_measured_fraction_max 0.832
_diffrn_reflns_limit_h_max 8
_diffrn_reflns_limit_h_min -14
_diffrn_reflns_limit_k_max 13
_diffrn_reflns_limit_k_min -15
_diffrn_reflns_limit_l_max 31
_diffrn_reflns_limit_l_min -21
_diffrn_reflns_number 12418
_diffrn_reflns_point_group_measured_fraction_full 0.957
_diffrn_reflns_point_group_measured_fraction_max 0.832
_diffrn_reflns_theta_full 25.000
_diffrn_reflns_theta_max 28.846
_diffrn_reflns_theta_min 4.183
_exptl_absorpt_coefficient_mu 0.682
_exptl_absorpt_correction_T_max 1.00000
_exptl_absorpt_correction_T_min 0.71506
_exptl_absorpt_correction_type multi-scan
_exptl_absorpt_process_details
;
CrysAlisPro, Agilent Technologies,
Version 1.171.35.19 (release 27-10-2011 CrysAlis171 .NET)
(compiled Oct 27 2011,15:02:11)
Empirical absorption correction using spherical harmonics,
 implemented in SCALE3 ABSPACK scaling algorithm.
;
_exptl_crystal_density_diffrn 1.505
_exptl_crystal_description prism
_exptl_crystal_F_000 1368
_exptl_crystal_size_max 0.31
_exptl_crystal_size_mid 0.28
_exptl_crystal_size_min 0.19
_refine_diff_density_max 0.750
_refine_diff_density_min -0.715
_refine_diff_density_rms 0.090
_refine_ls_extinction_method none
_refine_ls_goodness_of_fit_ref 1.037
_refine_ls_hydrogen_treatment refxyz
_refine_ls_matrix_type full
_refine_ls_number_parameters 490
_refine_ls_number_reflns 6388
_refine_ls_number_restraints 12
_refine_ls_restrained_S_all 1.036
_refine_ls_R_factor_all 0.0676
_refine_ls_R_factor_gt 0.0439
_refine_ls_shift/su_max 0.001
_refine_ls_shift/su_mean 0.000
_refine_ls_structure_factor_coef Fsqd
_refine_ls_weighting_details 'w=1/[\s^2^(Fo^2^)+(0.0414P)^2^] where P=(Fo^2^+2Fc^2^)/3'
_refine_ls_weighting_scheme calc
_refine_ls_wR_factor_gt 0.0899
_refine_ls_wR_factor_ref 0.1031
_reflns_Friedel_coverage 0.000
_reflns_number_gt 4762
_reflns_number_total 6388
_reflns_threshold_expression 'I > 2\s(I)'
_cod_data_source_file ic6b01145_si_002.cif
_cod_data_source_block 8
_cod_original_sg_symbol_H-M 'P 21/c'
_cod_database_code 4348379
_shelx_space_group_comment
;
The symmetry employed for this shelxl refinement is uniquely defined
by the following loop, which should always be used as a source of
symmetry information in preference to the above space-group names.
They are only intended as comments.
;
_shelxl_version_number 2014-1

loop_
_space_group_symop_operation_xyz
'x, y, z'
'-x, y+1/2, -z+1/2'
'-x, -y, -z'
'x, -y-1/2, z-1/2'

loop_
_atom_site_label
_atom_site_type_symbol
_atom_site_fract_x
_atom_site_fract_y
_atom_site_fract_z
_atom_site_U_iso_or_equiv
_atom_site_adp_type
_atom_site_occupancy
_atom_site_site_symmetry_order
_atom_site_calc_flag
_atom_site_refinement_flags_posn
_atom_site_refinement_flags_adp
Pd1 Pd 0.45559(2) 0.07980(2) 0.22501(2) 0.02335(9) Uani 1 1 d . .
O1 O 0.4226(2) 0.1449(2) 0.14601(10) 0.0338(6) Uani 1 1 d . .
O2 O 0.2090(3) 0.1670(2) 0.07534(13) 0.0399(7) Uani 1 1 d . .
H2O H 0.271(4) 0.153(3) 0.1042(18) 0.048 Uiso 1 1 d . U
O3 O 0.2833(2) 0.14030(18) 0.23039(9) 0.0272(5) Uani 1 1 d . .
O4 O 0.0626(3) 0.0668(2) 0.17690(12) 0.0369(6) Uani 1 1 d . .
H4O H 0.150(4) 0.075(3) 0.1972(19) 0.044 Uiso 1 1 d . U
N1 N 0.6274(3) 0.0152(2) 0.21958(12) 0.0268(6) Uani 1 1 d . .
N2 N 0.4851(3) 0.0109(2) 0.30412(13) 0.0289(7) Uani 1 1 d . .
C1 C 0.6136(4) -0.0432(3) 0.16314(17) 0.0351(9) Uani 1 1 d . .
H1A H 0.547(4) -0.104(3) 0.1610(17) 0.042 Uiso 1 1 d . U
H1B H 0.699(4) -0.090(3) 0.1654(17) 0.042 Uiso 1 1 d . U
C2 C 0.5878(4) 0.0396(3) 0.11307(16) 0.0323(8) Uani 1 1 d . .
C3 C 0.4932(4) 0.1260(3) 0.10716(15) 0.0302(8) Uani 1 1 d . .
C4 C 0.4697(3) 0.1964(3) 0.05820(15) 0.0273(8) Uani 1 1 d . .
C5 C 0.5418(4) 0.1793(3) 0.01672(16) 0.0326(8) Uani 1 1 d . .
H5 H 0.518(4) 0.225(3) -0.0223(16) 0.039 Uiso 1 1 d . U
C6 C 0.6331(4) 0.0948(3) 0.02272(18) 0.0382(9) Uani 1 1 d . .
H6 H 0.681(4) 0.080(3) -0.0089(18) 0.046 Uiso 1 1 d . U
C7 C 0.6564(4) 0.0267(3) 0.07072(18) 0.0372(9) Uani 1 1 d . .
H7 H 0.718(4) -0.036(3) 0.0745(16) 0.045 Uiso 1 1 d . U
C8 C 0.3697(3) 0.2873(3) 0.04889(14) 0.0261(7) Uani 1 1 d . .
C9 C 0.2442(3) 0.2686(3) 0.05535(14) 0.0284(8) Uani 1 1 d . .
C10 C 0.1517(4) 0.3521(3) 0.04038(16) 0.0340(9) Uani 1 1 d . .
H10 H 0.070(4) 0.336(3) 0.0495(16) 0.041 Uiso 1 1 d . U
C11 C 0.1806(4) 0.4565(3) 0.01870(18) 0.0370(9) Uani 1 1 d . .
H11 H 0.119(4) 0.514(3) 0.0077(17) 0.044 Uiso 1 1 d . U
C12 C 0.3034(4) 0.4794(3) 0.01429(17) 0.0350(9) Uani 1 1 d . .
H12 H 0.320(4) 0.551(3) 0.0025(17) 0.042 Uiso 1 1 d . U
C13 C 0.3964(4) 0.3961(3) 0.02921(16) 0.0296(8) Uani 1 1 d . .
H13 H 0.468(4) 0.408(3) 0.0238(17) 0.036 Uiso 1 1 d . U
C14 C 0.6579(4) -0.0716(3) 0.26674(19) 0.0374(9) Uani 1 1 d . .
H14A H 0.739(4) -0.086(3) 0.2708(19) 0.045 Uiso 1 1 d . U
H14B H 0.609(4) -0.146(3) 0.2509(17) 0.045 Uiso 1 1 d . U
C15 C 0.6222(4) -0.0249(4) 0.31868(17) 0.0373(9) Uani 1 1 d . .
H15A H 0.662(4) 0.057(3) 0.3276(17) 0.045 Uiso 1 1 d . U
H15B H 0.635(4) -0.085(3) 0.3477(18) 0.045 Uiso 1 1 d . U
C16 C 0.4620(4) 0.1018(3) 0.34437(16) 0.0333(9) Uani 1 1 d . .
H16A H 0.520(4) 0.164(3) 0.3429(16) 0.040 Uiso 1 1 d . U
H16B H 0.486(4) 0.072(3) 0.3794(18) 0.040 Uiso 1 1 d . U
C17 C 0.3266(4) 0.1460(3) 0.33383(15) 0.0312(8) Uani 1 1 d . .
C18 C 0.2490(3) 0.1670(3) 0.27950(15) 0.0271(8) Uani 1 1 d . .
C19 C 0.1282(3) 0.2214(3) 0.27500(16) 0.0300(8) Uani 1 1 d . .
C20 C 0.0889(4) 0.2501(3) 0.32507(18) 0.0393(9) Uani 1 1 d . .
H20 H 0.005(4) 0.282(3) 0.3203(17) 0.047 Uiso 1 1 d . U
C21 C 0.1638(4) 0.2264(4) 0.37799(18) 0.0439(11) Uani 1 1 d . .
H21 H 0.138(4) 0.250(3) 0.4126(18) 0.053 Uiso 1 1 d . U
C22 C 0.2809(4) 0.1754(3) 0.38209(16) 0.0380(10) Uani 1 1 d . .
H22 H 0.323(4) 0.158(3) 0.4164(17) 0.046 Uiso 1 1 d . U
C23 C 0.0445(3) 0.2521(3) 0.21941(15) 0.0296(8) Uani 1 1 d . .
C24 C 0.0129(4) 0.1759(3) 0.17364(16) 0.0342(9) Uani 1 1 d . .
C25 C -0.0743(4) 0.2061(4) 0.12426(19) 0.0436(10) Uani 1 1 d . .
H25 H -0.095(4) 0.146(3) 0.0983(18) 0.052 Uiso 1 1 d . U
C26 C -0.1279(4) 0.3144(5) 0.1188(2) 0.0538(13) Uani 1 1 d . .
H26 H -0.187(5) 0.326(4) 0.087(2) 0.065 Uiso 1 1 d . U
C27 C -0.0947(5) 0.3931(4) 0.1622(2) 0.0529(13) Uani 1 1 d . .
H27 H -0.130(4) 0.461(4) 0.158(2) 0.063 Uiso 1 1 d . U
C28 C -0.0113(4) 0.3626(3) 0.2126(2) 0.0401(10) Uani 1 1 d . .
H28 H 0.013(4) 0.420(3) 0.246(2) 0.048 Uiso 1 1 d . U
C29 C 0.7276(4) 0.1058(3) 0.2269(2) 0.0359(9) Uani 1 1 d . .
H29A H 0.800(4) 0.064(3) 0.2216(19) 0.054 Uiso 1 1 d . U
H29B H 0.701(4) 0.163(3) 0.1917(18) 0.054 Uiso 1 1 d . U
H29C H 0.737(4) 0.147(3) 0.2603(19) 0.054 Uiso 1 1 d . U
C30 C 0.4000(4) -0.0897(3) 0.30485(19) 0.0358(9) Uani 1 1 d . .
H30A H 0.418(4) -0.144(4) 0.2821(18) 0.054 Uiso 1 1 d . U
H30B H 0.317(5) -0.062(3) 0.294(2) 0.054 Uiso 1 1 d . U
H30C H 0.411(4) -0.117(3) 0.343(2) 0.054 Uiso 1 1 d . U
O1D O 0.3253(3) -0.1961(2) 0.16595(12) 0.0511(8) Uani 1 1 d . .
N1D N 0.1617(3) -0.1654(2) 0.08981(14) 0.0367(8) Uani 1 1 d . .
C1D C 0.0722(4) -0.0865(3) 0.0560(2) 0.0450(10) Uani 1 1 d D .
H1D1 H 0.089(4) -0.013(2) 0.0721(15) 0.067 Uiso 1 1 d D U
H1D2 H 0.086(4) -0.093(3) 0.0185(11) 0.067 Uiso 1 1 d D U
H1D3 H -0.013(2) -0.111(3) 0.0563(17) 0.067 Uiso 1 1 d D U
C2D C 0.1587(5) -0.2830(4) 0.0705(2) 0.0667(14) Uani 1 1 d D .
H2D1 H 0.239(2) -0.319(4) 0.0890(16) 0.100 Uiso 1 1 d D U
H2D2 H 0.148(4) -0.289(4) 0.0302(8) 0.100 Uiso 1 1 d D U
H2D3 H 0.092(3) -0.318(4) 0.0846(17) 0.100 Uiso 1 1 d D U
C3D C 0.2478(4) -0.1342(4) 0.13496(18) 0.0413(10) Uani 1 1 d . .
H3D H 0.247(4) -0.050(3) 0.1419(17) 0.050 Uiso 1 1 d . U

loop_
_atom_site_aniso_label
_atom_site_aniso_U_11
_atom_site_aniso_U_22
_atom_site_aniso_U_33
_atom_site_aniso_U_23
_atom_site_aniso_U_13
_atom_site_aniso_U_12
Pd1 0.02252(15) 0.02268(14) 0.02365(14) 0.00289(11) 0.00255(11) 0.00075(10)
O1 0.0329(15) 0.0400(14) 0.0318(14) 0.0117(11) 0.0141(13) 0.0127(11)
O2 0.0293(17) 0.0360(15) 0.0534(18) 0.0123(13) 0.0072(15) -0.0026(11)
O3 0.0296(14) 0.0315(12) 0.0213(12) 0.0003(10) 0.0075(11) 0.0050(10)
O4 0.0333(16) 0.0393(15) 0.0351(15) -0.0046(12) 0.0012(14) -0.0034(11)
N1 0.0243(17) 0.0261(15) 0.0284(16) 0.0028(12) 0.0026(14) 0.0023(11)
N2 0.0266(17) 0.0274(15) 0.0307(16) 0.0104(13) 0.0022(14) -0.0006(12)
C1 0.034(2) 0.032(2) 0.040(2) 0.0004(17) 0.010(2) 0.0037(16)
C2 0.032(2) 0.0319(19) 0.031(2) -0.0025(16) 0.0051(18) 0.0021(15)
C3 0.035(2) 0.0268(18) 0.0292(19) 0.0003(15) 0.0082(18) 0.0010(15)
C4 0.026(2) 0.0291(18) 0.0264(18) -0.0026(14) 0.0048(17) -0.0008(13)
C5 0.033(2) 0.038(2) 0.0278(19) 0.0025(16) 0.0079(18) 0.0009(16)
C6 0.038(2) 0.046(2) 0.033(2) -0.0045(18) 0.014(2) 0.0037(17)
C7 0.032(2) 0.038(2) 0.041(2) -0.0044(18) 0.009(2) 0.0049(16)
C8 0.030(2) 0.0295(18) 0.0167(16) -0.0025(13) 0.0010(16) -0.0006(14)
C9 0.031(2) 0.0295(18) 0.0230(17) 0.0004(14) 0.0025(16) -0.0043(14)
C10 0.029(2) 0.039(2) 0.033(2) 0.0000(17) 0.0037(19) -0.0026(16)
C11 0.035(2) 0.031(2) 0.042(2) -0.0005(17) 0.001(2) 0.0064(16)
C12 0.040(3) 0.0281(19) 0.036(2) 0.0047(17) 0.006(2) 0.0015(16)
C13 0.029(2) 0.035(2) 0.0253(18) 0.0024(15) 0.0067(17) -0.0017(15)
C14 0.026(2) 0.039(2) 0.044(2) 0.0109(18) 0.003(2) 0.0108(17)
C15 0.032(2) 0.043(2) 0.033(2) 0.0109(19) -0.0010(19) 0.0062(17)
C16 0.039(2) 0.036(2) 0.0204(18) 0.0042(16) -0.0030(18) -0.0017(16)
C17 0.032(2) 0.0300(19) 0.0301(19) -0.0010(15) 0.0046(18) -0.0065(15)
C18 0.030(2) 0.0254(17) 0.0265(18) 0.0023(14) 0.0082(17) -0.0020(14)
C19 0.028(2) 0.0309(18) 0.033(2) -0.0012(15) 0.0122(18) -0.0014(14)
C20 0.034(2) 0.046(2) 0.041(2) -0.0044(19) 0.016(2) -0.0006(18)
C21 0.051(3) 0.051(2) 0.035(2) -0.0084(19) 0.021(2) -0.006(2)
C22 0.048(3) 0.043(2) 0.0228(19) 0.0024(17) 0.007(2) -0.0090(18)
C23 0.0192(19) 0.0365(19) 0.035(2) 0.0026(16) 0.0090(17) 0.0011(14)
C24 0.025(2) 0.046(2) 0.035(2) 0.0061(18) 0.0118(19) -0.0027(16)
C25 0.030(2) 0.064(3) 0.037(2) 0.003(2) 0.008(2) -0.002(2)
C26 0.032(3) 0.086(4) 0.043(3) 0.023(3) 0.008(2) 0.017(2)
C27 0.036(3) 0.056(3) 0.069(3) 0.020(3) 0.017(3) 0.018(2)
C28 0.027(2) 0.043(2) 0.054(3) 0.003(2) 0.015(2) 0.0063(17)
C29 0.025(2) 0.038(2) 0.043(2) -0.0008(18) 0.006(2) 0.0011(16)
C30 0.045(3) 0.026(2) 0.036(2) 0.0048(17) 0.009(2) -0.0035(17)
O1D 0.046(2) 0.0540(18) 0.0449(17) -0.0042(14) -0.0070(16) 0.0109(14)
N1D 0.038(2) 0.0301(17) 0.0398(19) -0.0041(14) 0.0048(17) -0.0004(13)
C1D 0.042(3) 0.040(2) 0.050(3) 0.005(2) 0.005(2) 0.0035(18)
C2D 0.064(4) 0.044(3) 0.074(3) -0.019(3) -0.022(3) 0.009(2)
C3D 0.038(3) 0.038(2) 0.045(2) -0.008(2) 0.003(2) 0.0036(18)

loop_
_atom_type_symbol
_atom_type_description
_atom_type_scat_dispersion_real
_atom_type_scat_dispersion_imag
_atom_type_scat_source
C C 0.0033 0.0016 'International Tables Vol C Tables 4.2.6.8 and 6.1.1.4'
H H 0.0000 0.0000 'International Tables Vol C Tables 4.2.6.8 and 6.1.1.4'
N N 0.0061 0.0033 'International Tables Vol C Tables 4.2.6.8 and 6.1.1.4'
O O 0.0106 0.0060 'International Tables Vol C Tables 4.2.6.8 and 6.1.1.4'
Pd Pd -0.9988 1.0072 'International Tables Vol C Tables 4.2.6.8 and 6.1.1.4'

loop_
_geom_angle_atom_site_label_1
_geom_angle_atom_site_label_2
_geom_angle_atom_site_label_3
_geom_angle
O1 Pd1 O3 87.53(9)
O1 Pd1 N1 92.94(10)
O3 Pd1 N1 178.69(10)
O1 Pd1 N2 178.46(11)
O3 Pd1 N2 91.87(10)
N1 Pd1 N2 87.63(11)
C3 O1 Pd1 126.1(2)
C18 O3 Pd1 124.8(2)
C29 N1 C1 110.6(3)
C29 N1 C14 110.9(3)
C1 N1 C14 110.0(3)
C29 N1 Pd1 112.1(2)
C1 N1 Pd1 108.6(2)
C14 N1 Pd1 104.5(2)
C30 N2 C16 111.1(3)
C30 N2 C15 110.7(3)
C16 N2 C15 110.0(3)
C30 N2 Pd1 110.8(2)
C16 N2 Pd1 108.4(2)
C15 N2 Pd1 105.7(2)
N1 C1 C2 113.3(3)
C7 C2 C3 119.2(3)
C7 C2 C1 118.6(3)
C3 C2 C1 122.1(3)
O1 C3 C4 117.5(3)
O1 C3 C2 123.3(3)
C4 C3 C2 119.2(3)
C5 C4 C3 119.0(3)
C5 C4 C8 119.1(3)
C3 C4 C8 121.8(3)
C6 C5 C4 121.3(3)
C5 C6 C7 119.5(3)
C6 C7 C2 121.6(4)
C13 C8 C9 116.7(3)
C13 C8 C4 119.7(3)
C9 C8 C4 123.4(3)
O2 C9 C10 117.7(3)
O2 C9 C8 121.4(3)
C10 C9 C8 120.9(3)
C9 C10 C11 120.5(4)
C12 C11 C10 120.0(4)
C11 C12 C13 119.7(3)
C12 C13 C8 122.0(3)
C15 C14 N1 109.6(3)
C14 C15 N2 109.2(3)
N2 C16 C17 115.1(3)
C22 C17 C18 118.9(3)
C22 C17 C16 116.5(3)
C18 C17 C16 124.4(3)
O3 C18 C17 123.6(3)
O3 C18 C19 117.1(3)
C17 C18 C19 119.3(3)
C20 C19 C18 118.9(4)
C20 C19 C23 118.7(3)
C18 C19 C23 122.4(3)
C21 C20 C19 121.4(4)
C22 C21 C20 119.5(4)
C21 C22 C17 122.0(4)
C24 C23 C28 117.7(4)
C24 C23 C19 123.5(3)
C28 C23 C19 118.8(3)
O4 C24 C25 117.7(4)
O4 C24 C23 121.3(4)
C25 C24 C23 121.0(4)
C26 C25 C24 120.1(4)
C27 C26 C25 120.2(5)
C26 C27 C28 120.2(4)
C27 C28 C23 120.7(4)
C3D N1D C1D 123.4(3)
C3D N1D C2D 119.3(4)
C1D N1D C2D 117.2(4)
O1D C3D N1D 127.0(4)

loop_
_geom_bond_atom_site_label_1
_geom_bond_atom_site_label_2
_geom_bond_distance
Pd1 O1 2.001(2)
Pd1 O3 2.009(2)
Pd1 N1 2.022(3)
Pd1 N2 2.022(3)
O1 C3 1.344(4)
O2 C9 1.359(4)
O3 C18 1.348(4)
O4 C24 1.371(4)
N1 C29 1.487(5)
N1 C1 1.494(5)
N1 C14 1.498(5)
N2 C30 1.486(5)
N2 C16 1.490(5)
N2 C15 1.494(5)
C1 C2 1.517(5)
C2 C7 1.390(5)
C2 C3 1.413(5)
C3 C4 1.409(5)
C4 C5 1.405(4)
C4 C8 1.488(5)
C5 C6 1.372(5)
C6 C7 1.375(6)
C8 C13 1.401(4)
C8 C9 1.406(5)
C9 C10 1.378(5)
C10 C11 1.382(5)
C11 C12 1.371(5)
C12 C13 1.380(5)
C14 C15 1.487(6)
C16 C17 1.509(5)
C17 C22 1.398(5)
C17 C18 1.405(5)
C18 C19 1.425(5)
C19 C20 1.401(5)
C19 C23 1.479(5)
C20 C21 1.373(6)
C21 C22 1.373(6)
C23 C24 1.395(5)
C23 C28 1.411(5)
C24 C25 1.384(6)
C25 C26 1.379(6)
C26 C27 1.374(7)
C27 C28 1.382(6)
O1D C3D 1.220(5)
N1D C3D 1.311(5)
N1D C1D 1.441(5)
N1D C2D 1.441(5)
